data_7013490
loop_
_publ_author_name
'Brym, Markus'
'Jones, Cameron'

_publ_section_title
;
 Synthesis, characterisation and reactivity of the first
 diphosphaalkyneElectronic supplementary information (ESI) available:
 Synthesis of compounds 1, 2, 3 and 5. See
 http://www.rsc.org/suppdata/dt/b3/b309061b/
;
_journal_issue 19
_journal_name_full 'Dalton Transactions'
_journal_page_first 3665
_journal_paper_doi 10.1039/b309061b
_journal_year 2003
_chemical_formula_sum 'C22 H12 P2'
_chemical_formula_weight 338.26
_space_group_IT_number 14
_symmetry_cell_setting monoclinic
_symmetry_space_group_name_Hall '-P 2yn'
_symmetry_space_group_name_H-M 'P 1 21/n 1'
_atom_sites_solution_hydrogens geom
_atom_sites_solution_primary direct
_atom_sites_solution_secondary difmap
_audit_creation_method SHELXL-97
_cell_angle_alpha 90.00
_cell_angle_beta 101.23(3)
_cell_angle_gamma 90.00
_cell_formula_units_Z 4
_cell_length_a 8.1140(16)
_cell_length_b 10.161(2)
_cell_length_c 20.829(4)
_cell_measurement_temperature 150(2)
_cell_volume 1684.4(6)
_computing_structure_refinement 'SHELXL-97 (Sheldrick, 1997)'
_computing_structure_solution 'SHELXS-97 (Sheldrick, 1990)'
_diffrn_ambient_temperature 150(2)
_diffrn_measured_fraction_theta_full 0.965
_diffrn_measured_fraction_theta_max 0.965
_diffrn_measurement_device_type 'Nonius Kappa CCD'
_diffrn_radiation_monochromator graphite
_diffrn_radiation_source 'fine-focus sealed tube'
_diffrn_radiation_type MoK\a
_diffrn_radiation_wavelength 0.71073
_diffrn_reflns_av_R_equivalents 0.0860
_diffrn_reflns_av_sigmaI/netI 0.0657
_diffrn_reflns_limit_h_max 10
_diffrn_reflns_limit_h_min -9
_diffrn_reflns_limit_k_max 11
_diffrn_reflns_limit_k_min -13
_diffrn_reflns_limit_l_max 26
_diffrn_reflns_limit_l_min -26
_diffrn_reflns_number 13682
_diffrn_reflns_theta_full 27.48
_diffrn_reflns_theta_max 27.48
_diffrn_reflns_theta_min 2.92
_exptl_absorpt_coefficient_mu 0.257
_exptl_absorpt_correction_T_max 0.9748
_exptl_absorpt_correction_T_min 0.9505
_exptl_absorpt_correction_type multi-scan
_exptl_absorpt_process_details 'Sortav (Blessing, 1995)'
_exptl_crystal_colour colourless
_exptl_crystal_density_diffrn 1.334
_exptl_crystal_density_method 'not measured'
_exptl_crystal_description block
_exptl_crystal_F_000 696
_exptl_crystal_size_max 0.20
_exptl_crystal_size_mid 0.15
_exptl_crystal_size_min 0.10
_refine_diff_density_max 0.444
_refine_diff_density_min -0.377
_refine_diff_density_rms 0.065
_refine_ls_extinction_coef 0.009(2)
_refine_ls_extinction_expression Fc^*^=kFc[1+0.001xFc^2^\l^3^/sin(2\q)]^-1/4^
_refine_ls_extinction_method SHELXL
_refine_ls_goodness_of_fit_ref 1.057
_refine_ls_hydrogen_treatment mixed
_refine_ls_matrix_type full
_refine_ls_number_parameters 218
_refine_ls_number_reflns 3732
_refine_ls_number_restraints 0
_refine_ls_restrained_S_all 1.057
_refine_ls_R_factor_all 0.0853
_refine_ls_R_factor_gt 0.0520
_refine_ls_shift/su_max 0.000
_refine_ls_shift/su_mean 0.000
_refine_ls_structure_factor_coef Fsqd
_refine_ls_weighting_details 'calc w=1/[\s^2^(Fo^2^)+(0.0639P)^2^+0.8720P] where P=(Fo^2^+2Fc^2^)/3'
_refine_ls_weighting_scheme calc
_refine_ls_wR_factor_gt 0.1294
_refine_ls_wR_factor_ref 0.1478
_reflns_number_gt 2626
_reflns_number_total 3732
_reflns_threshold_expression >2sigma(I)
_cod_data_source_file b309061b.txt
_cod_data_source_block cmpd2
_cod_original_sg_symbol_H-M P2(1)/n
_cod_database_code 7013490

loop_
_symmetry_equiv_pos_as_xyz
'x, y, z'
'-x+1/2, y+1/2, -z+1/2'
'-x, -y, -z'
'x-1/2, -y-1/2, z-1/2'

loop_
_atom_site_label
_atom_site_type_symbol
_atom_site_fract_x
_atom_site_fract_y
_atom_site_fract_z
_atom_site_U_iso_or_equiv
_atom_site_adp_type
_atom_site_occupancy
_atom_site_symmetry_multiplicity
_atom_site_calc_flag
_atom_site_refinement_flags
_atom_site_disorder_assembly
_atom_site_disorder_group
P1 P 0.88711(11) 0.12758(7) 0.06549(4) 0.0423(2) Uani 1 1 d . . .
P2 P 1.14272(10) -0.66392(7) 0.20129(4) 0.0410(2) Uani 1 1 d . . .
C1 C 0.9335(3) -0.0106(2) 0.09246(11) 0.0293(5) Uani 1 1 d . . .
C2 C 1.0980(3) -0.5231(2) 0.17777(11) 0.0283(5) Uani 1 1 d . . .
C3 C 0.9773(3) -0.1456(2) 0.11536(10) 0.0237(5) Uani 1 1 d . . .
C4 C 1.1658(3) -0.1788(2) 0.12112(10) 0.0243(5) Uani 1 1 d . . .
C5 C 1.2060(3) -0.3076(2) 0.14230(10) 0.0238(5) Uani 1 1 d . . .
C6 C 1.3695(3) -0.3518(2) 0.15071(11) 0.0287(5) Uani 1 1 d . . .
H6 H 1.3970 -0.4391 0.1653 0.034 Uiso 1 1 calc R . .
C7 C 1.4940(3) -0.2671(3) 0.13755(12) 0.0351(6) Uani 1 1 d . . .
H7 H 1.6066 -0.2972 0.1427 0.042 Uiso 1 1 calc R . .
C8 C 1.4544(3) -0.1396(3) 0.11699(12) 0.0349(6) Uani 1 1 d . . .
H8 H 1.5401 -0.0824 0.1084 0.042 Uiso 1 1 calc R . .
C9 C 1.2898(3) -0.0947(2) 0.10882(11) 0.0284(5) Uani 1 1 d . . .
H9 H 1.2628 -0.0070 0.0949 0.034 Uiso 1 1 calc R . .
C10 C 0.9402(3) -0.1751(2) 0.18393(10) 0.0224(5) Uani 1 1 d . . .
C11 C 0.9805(3) -0.3042(2) 0.20494(10) 0.0226(5) Uani 1 1 d . . .
C12 C 0.9538(3) -0.3457(2) 0.26535(11) 0.0281(5) Uani 1 1 d . . .
H12 H 0.9813 -0.4331 0.2798 0.034 Uiso 1 1 calc R . .
C13 C 0.8862(3) -0.2582(3) 0.30481(11) 0.0331(6) Uani 1 1 d . . .
H13 H 0.8667 -0.2865 0.3462 0.040 Uiso 1 1 calc R . .
C14 C 0.8472(3) -0.1306(3) 0.28418(12) 0.0325(6) Uani 1 1 d . . .
H14 H 0.8014 -0.0716 0.3114 0.039 Uiso 1 1 calc R . .
C15 C 0.8750(3) -0.0882(2) 0.22338(11) 0.0280(5) Uani 1 1 d . . .
H15 H 0.8494 -0.0003 0.2093 0.034 Uiso 1 1 calc R . .
C16 C 0.8816(3) -0.2522(2) 0.07033(10) 0.0237(5) Uani 1 1 d . . .
C17 C 0.9227(3) -0.3806(2) 0.09176(10) 0.0226(5) Uani 1 1 d . . .
C18 C 0.8459(3) -0.4869(2) 0.05720(11) 0.0290(5) Uani 1 1 d . . .
H18 H 0.8741 -0.5740 0.0720 0.035 Uiso 1 1 calc R . .
C19 C 0.7269(3) -0.4656(3) 0.00057(12) 0.0365(6) Uani 1 1 d . . .
H19 H 0.6729 -0.5384 -0.0234 0.044 Uiso 1 1 calc R . .
C20 C 0.6866(3) -0.3385(3) -0.02107(12) 0.0359(6) Uani 1 1 d . . .
H20 H 0.6060 -0.3247 -0.0601 0.043 Uiso 1 1 calc R . .
C21 C 0.7632(3) -0.2314(2) 0.01394(11) 0.0302(6) Uani 1 1 d . . .
H21 H 0.7343 -0.1444 -0.0008 0.036 Uiso 1 1 calc R . .
C22 C 1.0552(3) -0.3871(2) 0.15570(10) 0.0221(5) Uani 1 1 d . . .

loop_
_atom_site_aniso_label
_atom_site_aniso_U_11
_atom_site_aniso_U_22
_atom_site_aniso_U_33
_atom_site_aniso_U_23
_atom_site_aniso_U_13
_atom_site_aniso_U_12
P1 0.0572(5) 0.0281(4) 0.0434(4) 0.0053(3) 0.0145(4) 0.0054(3)
P2 0.0446(5) 0.0312(4) 0.0435(4) 0.0090(3) -0.0008(3) 0.0064(3)
C1 0.0284(14) 0.0317(13) 0.0278(12) -0.0024(10) 0.0056(10) -0.0019(10)
C2 0.0227(13) 0.0329(13) 0.0275(12) -0.0001(10) 0.0007(10) 0.0000(10)
C3 0.0240(12) 0.0256(11) 0.0211(11) 0.0006(9) 0.0030(9) 0.0005(9)
C4 0.0220(13) 0.0308(12) 0.0192(10) -0.0041(9) 0.0019(9) -0.0016(9)
C5 0.0235(13) 0.0281(12) 0.0187(10) -0.0035(9) 0.0010(9) -0.0017(9)
C6 0.0230(13) 0.0347(13) 0.0273(12) -0.0049(10) 0.0018(10) 0.0006(10)
C7 0.0211(13) 0.0497(16) 0.0344(13) -0.0072(12) 0.0049(11) -0.0008(11)
C8 0.0270(14) 0.0464(15) 0.0329(13) -0.0065(11) 0.0098(11) -0.0129(11)
C9 0.0313(14) 0.0317(12) 0.0229(11) -0.0014(9) 0.0065(10) -0.0085(10)
C10 0.0172(12) 0.0279(11) 0.0212(10) -0.0021(9) 0.0014(9) -0.0043(9)
C11 0.0168(11) 0.0280(12) 0.0213(10) -0.0020(9) -0.0006(9) -0.0040(9)
C12 0.0240(13) 0.0333(13) 0.0250(12) 0.0014(10) -0.0004(10) -0.0090(10)
C13 0.0327(15) 0.0460(15) 0.0216(11) -0.0042(11) 0.0079(10) -0.0125(11)
C14 0.0251(13) 0.0441(15) 0.0289(12) -0.0101(11) 0.0071(10) -0.0049(11)
C15 0.0237(13) 0.0294(12) 0.0302(12) -0.0062(10) 0.0036(10) -0.0022(10)
C16 0.0224(12) 0.0283(12) 0.0210(10) 0.0009(9) 0.0056(9) -0.0007(9)
C17 0.0190(12) 0.0290(12) 0.0198(10) -0.0014(9) 0.0036(9) -0.0011(9)
C18 0.0282(14) 0.0288(12) 0.0293(12) -0.0042(10) 0.0034(10) -0.0027(10)
C19 0.0328(15) 0.0422(15) 0.0320(13) -0.0105(12) 0.0002(11) -0.0082(11)
C20 0.0303(15) 0.0503(16) 0.0227(12) 0.0011(11) -0.0054(10) -0.0007(12)
C21 0.0293(14) 0.0371(13) 0.0231(11) 0.0049(10) 0.0020(10) 0.0006(11)
C22 0.0205(12) 0.0245(11) 0.0208(11) -0.0002(9) 0.0025(9) 0.0001(9)

loop_
_atom_type_symbol
_atom_type_description
_atom_type_scat_dispersion_real
_atom_type_scat_dispersion_imag
_atom_type_scat_source
C C 0.0033 0.0016 'International Tables Vol C Tables 4.2.6.8 and 6.1.1.4'
H H 0.0000 0.0000 'International Tables Vol C Tables 4.2.6.8 and 6.1.1.4'
P P 0.1023 0.0942 'International Tables Vol C Tables 4.2.6.8 and 6.1.1.4'

loop_
_geom_angle_atom_site_label_1
_geom_angle_atom_site_label_2
_geom_angle_atom_site_label_3
_geom_angle
_geom_angle_site_symmetry_1
_geom_angle_site_symmetry_3
_geom_angle_publ_flag
C3 C1 P1 177.44(19) . . ?
C22 C2 P2 179.52(19) . . ?
C1 C3 C16 113.36(18) . . ?
C1 C3 C10 113.70(19) . . ?
C16 C3 C10 105.06(17) . . ?
C1 C3 C4 113.63(19) . . ?
C16 C3 C4 105.49(17) . . ?
C10 C3 C4 104.70(17) . . ?
C9 C4 C5 120.2(2) . . ?
C9 C4 C3 126.5(2) . . ?
C5 C4 C3 113.25(19) . . ?
C6 C5 C4 120.3(2) . . ?
C6 C5 C22 125.9(2) . . ?
C4 C5 C22 113.82(19) . . ?
C5 C6 C7 119.4(2) . . ?
C8 C7 C6 120.4(2) . . ?
C7 C8 C9 120.3(2) . . ?
C4 C9 C8 119.5(2) . . ?
C15 C10 C11 120.4(2) . . ?
C15 C10 C3 126.3(2) . . ?
C11 C10 C3 113.24(19) . . ?
C12 C11 C10 120.0(2) . . ?
C12 C11 C22 126.2(2) . . ?
C10 C11 C22 113.74(18) . . ?
C11 C12 C13 119.4(2) . . ?
C14 C13 C12 120.5(2) . . ?
C13 C14 C15 120.2(2) . . ?
C10 C15 C14 119.4(2) . . ?
C21 C16 C17 119.8(2) . . ?
C21 C16 C3 126.5(2) . . ?
C17 C16 C3 113.66(19) . . ?
C18 C17 C16 120.6(2) . . ?
C18 C17 C22 125.9(2) . . ?
C16 C17 C22 113.50(18) . . ?
C17 C18 C19 119.4(2) . . ?
C20 C19 C18 120.2(2) . . ?
C19 C20 C21 120.5(2) . . ?
C16 C21 C20 119.5(2) . . ?
C2 C22 C5 113.65(19) . . ?
C2 C22 C11 113.84(18) . . ?
C5 C22 C11 105.29(17) . . ?
C2 C22 C17 113.04(18) . . ?
C5 C22 C17 105.45(17) . . ?
C11 C22 C17 104.70(17) . . ?

loop_
_geom_bond_atom_site_label_1
_geom_bond_atom_site_label_2
_geom_bond_distance
_geom_bond_site_symmetry_2
_geom_bond_publ_flag
P1 C1 1.531(2) . ?
P2 C2 1.533(2) . ?
C1 C3 1.473(3) . ?
C2 C22 1.476(3) . ?
C3 C16 1.541(3) . ?
C3 C10 1.545(3) . ?
C3 C4 1.547(3) . ?
C4 C9 1.381(3) . ?
C4 C5 1.400(3) . ?
C5 C6 1.379(3) . ?
C5 C22 1.537(3) . ?
C6 C7 1.394(3) . ?
C7 C8 1.383(4) . ?
C8 C9 1.390(4) . ?
C10 C15 1.380(3) . ?
C10 C11 1.401(3) . ?
C11 C12 1.384(3) . ?
C11 C22 1.539(3) . ?
C12 C13 1.394(3) . ?
C13 C14 1.384(4) . ?
C14 C15 1.397(3) . ?
C16 C21 1.381(3) . ?
C16 C17 1.398(3) . ?
C17 C18 1.378(3) . ?
C17 C22 1.541(3) . ?
C18 C19 1.388(3) . ?
C19 C20 1.386(4) . ?
C20 C21 1.388(3) . ?
